data_9006282
loop_
_publ_author_name
'Woodland, A. B.'
'Ross, C. R.'

_publ_section_title
;A crystallographic and Mossbauer spectroscopy study of
 Fe3Al2Si3O12-Fe3Fe2Si3O12, (Almandine-"Skiagite") and
 Ca3Fe2Si3O12-Fe3Fe2Si3O12 (Andradite-"Skiagite") garnet solid solutions
 Sample: and52
;
_journal_name_full 'Physics and Chemistry of Minerals'
_journal_page_first 117
_journal_page_last 132
_journal_paper_doi 10.1007/BF00203142
_journal_volume 21
_journal_year 1994
_chemical_formula_sum 'Ca1.56 Fe3.44 O12 Si3'
_chemical_name_mineral Andradite
_space_group_IT_number 230
_symmetry_space_group_name_Hall '-I 4bd 2c 3'
_symmetry_space_group_name_H-M 'I a -3 d'
_cell_angle_alpha 90
_cell_angle_beta 90
_cell_angle_gamma 90
_cell_length_a 11.9150
_cell_length_b 11.9150
_cell_length_c 11.9150
_cell_formula_units_Z 8
_cell_volume 1691.539
_database_code_amcsd 0007864
_exptl_crystal_density_diffrn 4.169
_cod_original_formula_sum 'Fe3.44 Ca1.56 Si3 O12'
_cod_database_code 9006282

loop_
_space_group_symop_operation_xyz
x,y,z
1/2+x,1/2+y,1/2+z
z,1/2-x,1/2+y
1/2+z,-x,+y
-y,1/2+z,1/2-x
1/2-y,+z,-x
x,1/2-y,1/2+z
1/2+x,-y,+z
-z,1/2+x,1/2-y
1/2-z,+x,-y
y,1/2-z,1/2+x
1/2+y,-z,+x
-x,1/2+y,1/2-z
1/2-x,+y,-z
3/4+x,1/4-z,3/4-y
1/4+x,3/4-z,1/4-y
3/4-z,1/4+y,3/4+x
1/4-z,3/4+y,1/4+x
3/4+y,1/4-x,3/4-z
1/4+y,3/4-x,1/4-z
3/4-x,1/4+z,3/4+y
1/4-x,3/4+z,1/4+y
3/4+z,1/4-y,3/4-x
1/4+z,3/4-y,1/4-x
3/4-y,1/4+x,3/4+z
1/4-y,3/4+x,1/4+z
1/4+x,1/4+z,1/4+y
3/4+x,3/4+z,3/4+y
1/4-z,1/4-y,1/4-x
3/4-z,3/4-y,3/4-x
1/4+y,1/4+x,1/4+z
3/4+y,3/4+x,3/4+z
1/4-x,1/4-z,1/4-y
3/4-x,3/4-z,3/4-y
1/4+z,1/4+y,1/4+x
3/4+z,3/4+y,3/4+x
1/4-y,1/4-x,1/4-z
3/4-y,3/4-x,3/4-z
1/2+z,x,1/2-y
+z,1/2+x,-y
1/2-y,-z,1/2+x
-y,1/2-z,+x
1/2+x,y,1/2-z
+x,1/2+y,-z
1/2-z,-x,1/2+y
-z,1/2-x,+y
1/2+y,z,1/2-x
+y,1/2+z,-x
1/2-x,-y,1/2+z
-x,1/2-y,+z
1/2-z,1/2+x,y
-z,+x,1/2+y
1/2+y,1/2-z,-x
+y,-z,1/2-x
1/2-x,1/2+y,z
-x,+y,1/2+z
1/2+z,1/2-x,-y
+z,-x,1/2-y
1/2-y,1/2+z,x
-y,+z,1/2+x
1/2+x,1/2-y,-z
+x,-y,1/2-z
3/4-x,3/4+z,1/4-y
1/4-x,1/4+z,3/4-y
3/4+z,3/4-y,1/4+x
1/4+z,1/4-y,3/4+x
3/4-y,3/4+x,1/4-z
1/4-y,1/4+x,3/4-z
3/4+x,3/4-z,1/4+y
1/4+x,1/4-z,3/4+y
3/4-z,3/4+y,1/4-x
1/4-z,1/4+y,3/4-x
3/4+y,3/4-x,1/4+z
1/4+y,1/4-x,3/4+z
1/4-x,3/4-z,3/4+y
3/4-x,1/4-z,1/4+y
1/4+z,3/4+y,3/4-x
3/4+z,1/4+y,1/4-x
1/4-y,3/4-x,3/4+z
3/4-y,1/4-x,1/4+z
1/4+x,3/4+z,3/4-y
3/4+x,1/4+z,1/4-y
1/4-z,3/4-y,3/4+x
3/4-z,1/4-y,1/4+x
1/4+y,3/4+x,3/4-z
3/4+y,1/4+x,1/4-z
-z,-x,-y
1/2-z,1/2-x,1/2-y
y,z,x
1/2+y,1/2+z,1/2+x
-x,-y,-z
1/2-x,1/2-y,1/2-z
z,x,y
1/2+z,1/2+x,1/2+y
-y,-z,-x
1/2-y,1/2-z,1/2-x

loop_
_atom_site_aniso_label
_atom_site_aniso_U_11
_atom_site_aniso_U_22
_atom_site_aniso_U_33
_atom_site_aniso_U_12
_atom_site_aniso_U_13
_atom_site_aniso_U_23
FeX 0.00590 0.01250 0.01250 0.00000 0.00000 0.00210
CaX 0.00590 0.01250 0.01250 0.00000 0.00000 0.00210
FeY 0.00620 0.00620 0.00620 -0.00020 -0.00020 -0.00020
SiZ 0.00830 0.00550 0.00550 0.00000 0.00000 0.00000
O 0.01340 0.00920 0.00710 0.00190 -0.00160 -0.00020

loop_
_atom_site_label
_atom_site_fract_x
_atom_site_fract_y
_atom_site_fract_z
_atom_site_occupancy
FeX 0.12500 0.00000 0.25000 0.48000
CaX 0.12500 0.00000 0.25000 0.52000
FeY 0.00000 0.00000 0.00000 1.00000
SiZ 0.37500 0.00000 0.25000 1.00000
O 0.03700 0.05040 0.65640 1.00000

loop_
_cod_related_entry_id
_cod_related_entry_database
_cod_related_entry_code
1 AMCSD 0007864
